data_4514369
loop_
_publ_author_name
'Gollapelli, Krishna Kumar'
'Donikela, Sangeetha'
'Manjula, Nemali'
'Chegondi, Rambabu'

_publ_section_title
;
 Rhodium-Catalyzed Highly Regio- and Enantioselective Reductive
 Cyclization of Alkyne-Tethered Cyclohexadienones
;
_journal_issue 2
_journal_name_full 'ACS Catalysis'
_journal_page_first 1440
_journal_paper_doi 10.1021/acscatal.7b04054
_journal_volume 8
_journal_year 2018
_chemical_absolute_configuration ad
_chemical_formula_moiety 'C16 H15 Cl O2'
_chemical_formula_sum 'C16 H15 Cl O2'
_chemical_formula_weight 274.73
_chemical_name_systematic (3aR,7aR)-3-((z)-4-Chlorobenzylidene)-7a-methyl-2,3,3a,7a-tetrahydrobenzofuran-5(4H)-one
_space_group_crystal_system orthorhombic
_space_group_IT_number 19
_space_group_name_Hall 'P 2ac 2ab'
_space_group_name_H-M_alt 'P 21 21 21'
_symmetry_space_group_name_Hall 'P 2ac 2ab'
_symmetry_space_group_name_H-M 'P 21 21 21'
_atom_sites_solution_hydrogens geom
_audit_creation_method SHELXL-2014/7
_cell_angle_alpha 90
_cell_angle_beta 90
_cell_angle_gamma 90
_cell_formula_units_Z 4
_cell_length_a 6.7800(6)
_cell_length_b 10.4553(9)
_cell_length_c 18.9129(16)
_cell_measurement_reflns_used 5747
_cell_measurement_temperature 293(2)
_cell_measurement_theta_max 26.25
_cell_measurement_theta_min 2.23
_cell_volume 1340.7(2)
_computing_cell_refinement 'Bruker SMART'
_computing_data_collection 'Bruker SMART'
_computing_data_reduction 'Bruker SAINT'
_computing_molecular_graphics 'Bruker SHELXTL'
_computing_publication_material 'Bruker SHELXTL'
_computing_structure_refinement 'SHELXL-2014/7 (Sheldrick, 2014)'
_computing_structure_solution 'SHELXS-97 (Sheldrick, 1990)'
_diffrn_ambient_temperature 293(2)
_diffrn_measured_fraction_theta_full 1.000
_diffrn_measured_fraction_theta_max 0.998
_diffrn_measurement_device_type 'CCD area detector'
_diffrn_measurement_method 'phi and omega scans'
_diffrn_radiation_type MoK\a
_diffrn_radiation_wavelength 0.71073
_diffrn_reflns_av_R_equivalents 0.0281
_diffrn_reflns_av_unetI/netI 0.0209
_diffrn_reflns_Laue_measured_fraction_full 1.000
_diffrn_reflns_Laue_measured_fraction_max 0.998
_diffrn_reflns_limit_h_max 8
_diffrn_reflns_limit_h_min -8
_diffrn_reflns_limit_k_max 13
_diffrn_reflns_limit_k_min -13
_diffrn_reflns_limit_l_max 24
_diffrn_reflns_limit_l_min -24
_diffrn_reflns_number 15507
_diffrn_reflns_point_group_measured_fraction_full 1.000
_diffrn_reflns_point_group_measured_fraction_max 0.998
_diffrn_reflns_theta_full 25.242
_diffrn_reflns_theta_max 27.492
_diffrn_reflns_theta_min 2.154
_diffrn_source 'sealed tube'
_exptl_absorpt_coefficient_mu 0.279
_exptl_absorpt_correction_T_max 0.922
_exptl_absorpt_correction_T_min 0.877
_exptl_absorpt_correction_type multi-scan
_exptl_absorpt_process_details 'Bruker AXS SADABS program'
_exptl_crystal_density_diffrn 1.361
_exptl_crystal_description BLOCK
_exptl_crystal_F_000 576
_exptl_crystal_size_max 0.430
_exptl_crystal_size_mid 0.340
_exptl_crystal_size_min 0.290
_refine_diff_density_max 0.337
_refine_diff_density_min -0.255
_refine_diff_density_rms 0.054
_refine_ls_abs_structure_details
;
 Flack x determined using 1133 quotients [(I+)-(I-)]/[(I+)+(I-)]
 (Parsons, Flack and Wagner, Acta Cryst. B69 (2013) 249-259).
;
_refine_ls_abs_structure_Flack 0.03(2)
_refine_ls_extinction_method none
_refine_ls_goodness_of_fit_ref 1.254
_refine_ls_hydrogen_treatment constr
_refine_ls_matrix_type full
_refine_ls_number_parameters 173
_refine_ls_number_reflns 3074
_refine_ls_number_restraints 0
_refine_ls_restrained_S_all 1.254
_refine_ls_R_factor_all 0.0562
_refine_ls_R_factor_gt 0.0549
_refine_ls_shift/su_max 0.000
_refine_ls_shift/su_mean 0.000
_refine_ls_structure_factor_coef Fsqd
_refine_ls_weighting_details 'w=1/[\s^2^(Fo^2^)+(0.0596P)^2^+0.4108P] where P=(Fo^2^+2Fc^2^)/3'
_refine_ls_weighting_scheme calc
_refine_ls_wR_factor_gt 0.1319
_refine_ls_wR_factor_ref 0.1326
_reflns_Friedel_coverage 0.720
_reflns_Friedel_fraction_full 1.000
_reflns_Friedel_fraction_max 0.998
_reflns_number_gt 3008
_reflns_number_total 3074
_reflns_threshold_expression 'I > 2\s(I)'
_cod_data_source_file cs7b04054_si_002.cif
_cod_data_source_block BD52M
_cod_depositor_comments
;
The following automatic conversions were performed:

'_exptl_absorpt_correction_type' value 'MULTI-SCAN' changed to
'multi-scan' according to
/home/data/users/saulius/crontab/automatic-downloads/rss-feeds/ACS/lib/dictionaries/cif_core.dic
dictionary named 'cif_core.dic' version 2.4.2 from 2011-04-26.

Automatic conversion script
Id: cif_fix_values 4973 2017-02-22 13:04:09Z antanas 

 Adding full bibliography for 4514369.cif.
;
_cod_database_code 4514369
_shelx_shelxl_version_number 2014/7
_shelx_space_group_comment
;
The symmetry employed for this shelxl refinement is uniquely defined
by the following loop, which should always be used as a source of
symmetry information in preference to the above space-group names.
They are only intended as comments.
;
_shelx_estimated_absorpt_t_min 0.889
_shelx_estimated_absorpt_t_max 0.923
_exptl_absorpt_special_details 'Sheldrick,G.M.,(2003),University of gottingen,Germany'

loop_
_space_group_symop_operation_xyz
'x, y, z'
'-x+1/2, -y, z+1/2'
'-x, y+1/2, -z+1/2'
'x+1/2, -y+1/2, -z'

loop_
_atom_site_label
_atom_site_type_symbol
_atom_site_fract_x
_atom_site_fract_y
_atom_site_fract_z
_atom_site_U_iso_or_equiv
_atom_site_adp_type
_atom_site_occupancy
_atom_site_site_symmetry_order
_atom_site_calc_flag
_atom_site_refinement_flags_posn
_atom_site_refinement_flags_adp
C1 C 0.3446(6) 0.5596(3) -0.00055(18) 0.0417(8) Uani 1 1 d . .
C2 C 0.5272(6) 0.5023(4) 0.00365(19) 0.0427(8) Uani 1 1 d . .
H2 H 0.6359 0.5398 -0.0180 0.051 Uiso 1 1 calc R U
C3 C 0.5477(5) 0.3890(3) 0.04015(18) 0.0387(7) Uani 1 1 d . .
H3 H 0.6712 0.3506 0.0430 0.046 Uiso 1 1 calc R U
C4 C 0.3867(5) 0.3306(3) 0.07301(16) 0.0340(7) Uani 1 1 d . .
C5 C 0.2037(5) 0.3911(4) 0.06637(18) 0.0412(7) Uani 1 1 d . .
H5 H 0.0933 0.3534 0.0868 0.049 Uiso 1 1 calc R U
C6 C 0.1818(6) 0.5057(4) 0.0303(2) 0.0468(9) Uani 1 1 d . .
H6 H 0.0591 0.5450 0.0270 0.056 Uiso 1 1 calc R U
C7 C 0.3967(5) 0.2107(3) 0.11312(16) 0.0339(7) Uani 1 1 d . .
H7 H 0.2761 0.1718 0.1223 0.041 Uiso 1 1 calc R U
C8 C 0.5543(5) 0.1497(3) 0.13818(16) 0.0308(6) Uani 1 1 d . .
C9 C 0.7679(5) 0.1890(3) 0.13354(18) 0.0356(7) Uani 1 1 d . .
H9A H 0.8113 0.1894 0.0847 0.043 Uiso 1 1 calc R U
H9B H 0.7858 0.2741 0.1529 0.043 Uiso 1 1 calc R U
C10 C 0.7451(5) 0.0340(3) 0.22139(17) 0.0347(7) Uani 1 1 d . .
C11 C 0.5522(5) 0.0252(3) 0.17942(17) 0.0332(7) Uani 1 1 d . .
H11 H 0.5642 -0.0455 0.1457 0.040 Uiso 1 1 calc R U
C12 C 0.3731(5) -0.0002(3) 0.22615(18) 0.0368(7) Uani 1 1 d . .
H12A H 0.2548 0.0166 0.1988 0.044 Uiso 1 1 calc R U
H12B H 0.3720 -0.0902 0.2388 0.044 Uiso 1 1 calc R U
C13 C 0.3647(5) 0.0779(3) 0.29315(18) 0.0382(7) Uani 1 1 d . .
C14 C 0.5485(6) 0.1372(3) 0.31737(18) 0.0403(8) Uani 1 1 d . .
H14 H 0.5445 0.1919 0.3561 0.048 Uiso 1 1 calc R U
C15 C 0.7196(5) 0.1159(3) 0.28625(17) 0.0379(7) Uani 1 1 d . .
H15 H 0.8314 0.1538 0.3056 0.046 Uiso 1 1 calc R U
C16 C 0.8354(6) -0.0948(4) 0.2404(2) 0.0461(9) Uani 1 1 d . .
H16A H 0.9502 -0.0817 0.2693 0.069 Uiso 1 1 calc R U
H16B H 0.8723 -0.1391 0.1980 0.069 Uiso 1 1 calc R U
H16C H 0.7407 -0.1450 0.2661 0.069 Uiso 1 1 calc R U
Cl1 Cl 0.31998(18) 0.70385(9) -0.04663(6) 0.0594(3) Uani 1 1 d . .
O1 O 0.8779(3) 0.0980(3) 0.17337(13) 0.0436(6) Uani 1 1 d . .
O2 O 0.2140(4) 0.0863(3) 0.32681(16) 0.0618(8) Uani 1 1 d . .

loop_
_atom_site_aniso_label
_atom_site_aniso_U_11
_atom_site_aniso_U_22
_atom_site_aniso_U_33
_atom_site_aniso_U_23
_atom_site_aniso_U_13
_atom_site_aniso_U_12
C1 0.061(2) 0.0298(15) 0.0343(16) 0.0026(13) -0.0140(16) 0.0004(16)
C2 0.046(2) 0.0399(18) 0.0427(18) 0.0053(15) -0.0015(16) -0.0073(16)
C3 0.0368(16) 0.0401(17) 0.0393(16) 0.0018(15) -0.0005(14) 0.0012(14)
C4 0.0377(17) 0.0366(16) 0.0277(14) -0.0023(13) -0.0037(12) -0.0012(13)
C5 0.0342(16) 0.0478(18) 0.0417(17) -0.0003(15) -0.0049(14) -0.0040(15)
C6 0.045(2) 0.0445(19) 0.051(2) 0.0000(16) -0.0134(17) 0.0093(17)
C7 0.0302(15) 0.0390(16) 0.0324(15) -0.0008(14) 0.0022(12) -0.0038(13)
C8 0.0332(15) 0.0323(16) 0.0268(13) -0.0023(12) 0.0042(12) -0.0042(13)
C9 0.0338(16) 0.0361(17) 0.0370(15) 0.0013(13) 0.0055(13) -0.0012(13)
C10 0.0294(15) 0.0369(16) 0.0378(16) 0.0055(13) 0.0026(13) 0.0003(12)
C11 0.0355(15) 0.0306(16) 0.0334(15) 0.0006(12) 0.0036(13) 0.0013(12)
C12 0.0342(16) 0.0351(16) 0.0412(17) 0.0086(14) 0.0043(13) -0.0073(13)
C13 0.0372(17) 0.0394(17) 0.0380(17) 0.0057(14) 0.0037(13) 0.0067(14)
C14 0.0490(19) 0.0392(18) 0.0326(15) 0.0001(14) -0.0009(15) 0.0033(15)
C15 0.0372(16) 0.0384(16) 0.0382(16) 0.0059(14) -0.0072(13) -0.0038(14)
C16 0.0425(19) 0.0462(19) 0.050(2) 0.0122(16) 0.0052(16) 0.0104(17)
Cl1 0.0772(7) 0.0370(4) 0.0639(6) 0.0115(4) -0.0193(5) 0.0011(5)
O1 0.0295(11) 0.0536(15) 0.0478(14) 0.0176(12) 0.0050(10) 0.0029(11)
O2 0.0427(15) 0.083(2) 0.0593(17) -0.0092(16) 0.0156(13) 0.0055(15)

loop_
_atom_type_symbol
_atom_type_description
_atom_type_scat_dispersion_real
_atom_type_scat_dispersion_imag
_atom_type_scat_source
C C 0.0033 0.0016 'International Tables Vol C Tables 4.2.6.8 and 6.1.1.4'
H H 0.0000 0.0000 'International Tables Vol C Tables 4.2.6.8 and 6.1.1.4'
O O 0.0106 0.0060 'International Tables Vol C Tables 4.2.6.8 and 6.1.1.4'
Cl Cl 0.1484 0.1585 'International Tables Vol C Tables 4.2.6.8 and 6.1.1.4'

loop_
_geom_angle_atom_site_label_1
_geom_angle_atom_site_label_2
_geom_angle_atom_site_label_3
_geom_angle
C6 C1 C2 121.4(3)
C6 C1 Cl1 119.3(3)
C2 C1 Cl1 119.3(3)
C3 C2 C1 119.6(3)
C3 C2 H2 120.2
C1 C2 H2 120.2
C2 C3 C4 121.3(3)
C2 C3 H3 119.3
C4 C3 H3 119.3
C3 C4 C5 117.1(3)
C3 C4 C7 124.6(3)
C5 C4 C7 118.3(3)
C6 C5 C4 122.0(3)
C6 C5 H5 119.0
C4 C5 H5 119.0
C1 C6 C5 118.6(3)
C1 C6 H6 120.7
C5 C6 H6 120.7
C8 C7 C4 129.1(3)
C8 C7 H7 115.5
C4 C7 H7 115.5
C7 C8 C9 128.3(3)
C7 C8 C11 125.9(3)
C9 C8 C11 105.8(3)
O1 C9 C8 106.8(3)
O1 C9 H9A 110.4
C8 C9 H9A 110.4
O1 C9 H9B 110.4
C8 C9 H9B 110.4
H9A C9 H9B 108.6
O1 C10 C15 108.7(3)
O1 C10 C16 107.9(3)
C15 C10 C16 110.9(3)
O1 C10 C11 103.5(3)
C15 C10 C11 111.0(3)
C16 C10 C11 114.4(3)
C8 C11 C12 117.1(3)
C8 C11 C10 102.0(3)
C12 C11 C10 113.0(3)
C8 C11 H11 108.2
C12 C11 H11 108.2
C10 C11 H11 108.2
C13 C12 C11 115.0(3)
C13 C12 H12A 108.5
C11 C12 H12A 108.5
C13 C12 H12B 108.5
C11 C12 H12B 108.5
H12A C12 H12B 107.5
O2 C13 C14 121.6(3)
O2 C13 C12 121.0(3)
C14 C13 C12 117.4(3)
C15 C14 C13 122.4(3)
C15 C14 H14 118.8
C13 C14 H14 118.8
C14 C15 C10 124.1(3)
C14 C15 H15 118.0
C10 C15 H15 118.0
C10 C16 H16A 109.5
C10 C16 H16B 109.5
H16A C16 H16B 109.5
C10 C16 H16C 109.5
H16A C16 H16C 109.5
H16B C16 H16C 109.5
C9 O1 C10 108.4(2)

loop_
_geom_bond_atom_site_label_1
_geom_bond_atom_site_label_2
_geom_bond_distance
C1 C6 1.370(6)
C1 C2 1.378(5)
C1 Cl1 1.750(3)
C2 C3 1.378(5)
C2 H2 0.9300
C3 C4 1.396(5)
C3 H3 0.9300
C4 C5 1.398(5)
C4 C7 1.467(5)
C5 C6 1.387(5)
C5 H5 0.9300
C6 H6 0.9300
C7 C8 1.331(5)
C7 H7 0.9300
C8 C9 1.508(5)
C8 C11 1.517(4)
C9 O1 1.425(4)
C9 H9A 0.9700
C9 H9B 0.9700
C10 O1 1.443(4)
C10 C15 1.506(5)
C10 C16 1.523(5)
C10 C11 1.532(5)
C11 C12 1.525(4)
C11 H11 0.9800
C12 C13 1.509(5)
C12 H12A 0.9700
C12 H12B 0.9700
C13 O2 1.207(4)
C13 C14 1.465(5)
C14 C15 1.320(5)
C14 H14 0.9300
C15 H15 0.9300
C16 H16A 0.9600
C16 H16B 0.9600
C16 H16C 0.9600

loop_
_geom_torsion_atom_site_label_1
_geom_torsion_atom_site_label_2
_geom_torsion_atom_site_label_3
_geom_torsion_atom_site_label_4
_geom_torsion
C6 C1 C2 C3 -0.7(6)
Cl1 C1 C2 C3 179.7(3)
C1 C2 C3 C4 0.1(5)
C2 C3 C4 C5 0.9(5)
C2 C3 C4 C7 -179.6(3)
C3 C4 C5 C6 -1.5(5)
C7 C4 C5 C6 179.0(3)
C2 C1 C6 C5 0.2(6)
Cl1 C1 C6 C5 179.8(3)
C4 C5 C6 C1 0.9(5)
C3 C4 C7 C8 15.0(5)
C5 C4 C7 C8 -165.5(3)
C4 C7 C8 C9 1.4(5)
C4 C7 C8 C11 180.0(3)
C7 C8 C9 O1 175.2(3)
C11 C8 C9 O1 -3.6(3)
C7 C8 C11 C12 -31.4(5)
C9 C8 C11 C12 147.4(3)
C7 C8 C11 C10 -155.2(3)
C9 C8 C11 C10 23.7(3)
O1 C10 C11 C8 -35.4(3)
C15 C10 C11 C8 81.1(3)
C16 C10 C11 C8 -152.6(3)
O1 C10 C11 C12 -161.9(3)
C15 C10 C11 C12 -45.4(4)
C16 C10 C11 C12 80.9(4)
C8 C11 C12 C13 -73.9(4)
C10 C11 C12 C13 44.1(4)
C11 C12 C13 O2 164.7(3)
C11 C12 C13 C14 -18.4(4)
O2 C13 C14 C15 171.2(4)
C12 C13 C14 C15 -5.7(5)
C13 C14 C15 C10 2.7(5)
O1 C10 C15 C14 136.7(3)
C16 C10 C15 C14 -104.8(4)
C11 C10 C15 C14 23.5(5)
C8 C9 O1 C10 -19.9(3)
C15 C10 O1 C9 -82.9(3)
C16 C10 O1 C9 156.7(3)
C11 C10 O1 C9 35.1(3)
